data_4034281
loop_
_publ_author_name
'Zhang, Yong'
'Luo, Liang'
'Ge, Jin'
'Yan, Su-Qiong'
'Peng, Yan-Xin'
'Liu, Ya-Ru'
'Liu, Jin-Xiang'
'Liu, Chong'
'Ma, Tianqiong'
'Luo, Hai-Qing'

_publ_section_title
;
 &quot;On Water&quot; Direct Organocatalytic Cyanoarylmethylation of
 Isatins for the Diastereoselective Synthesis of 3-Hydroxy-3-cyanomethyl
 Oxindoles.
;
_journal_issue 7
_journal_name_full 'The Journal of organic chemistry'
_journal_page_first 4000
_journal_page_last 4008
_journal_paper_doi 10.1021/acs.joc.8b03194
_journal_volume 84
_journal_year 2019
_chemical_formula_moiety 'C17 H14 N2 O2'
_chemical_formula_sum 'C17 H14 N2 O2'
_chemical_formula_weight 278.30
_space_group_crystal_system monoclinic
_space_group_IT_number 14
_space_group_name_Hall '-P 2yn'
_space_group_name_H-M_alt 'P 1 21/n 1'
_atom_sites_solution_hydrogens mixed
_atom_sites_solution_primary dual
_audit_creation_date 2018-01-05
_audit_creation_method
;
Olex2 1.2
(compiled 2017.08.10 svn.r3458 for OlexSys, GUI svn.r5381)
;
_cell_angle_alpha 90
_cell_angle_beta 97.7120(10)
_cell_angle_gamma 90
_cell_formula_units_Z 8
_cell_length_a 7.9727(4)
_cell_length_b 14.6193(7)
_cell_length_c 24.5046(11)
_cell_measurement_reflns_used 9859
_cell_measurement_temperature 100
_cell_measurement_theta_max 27.38
_cell_measurement_theta_min 2.60
_cell_volume 2830.3(2)
_computing_cell_refinement 'SAINT v8.37A (Bruker, 2015)'
_computing_data_reduction 'SAINT v8.37A (Bruker, 2015)'
_computing_molecular_graphics 'Olex2 (Dolomanov et al., 2009)'
_computing_publication_material 'Olex2 (Dolomanov et al., 2009)'
_computing_structure_refinement 'XL (Sheldrick, 2008)'
_computing_structure_solution 'ShelXT (Sheldrick, 2015)'
_diffrn_ambient_temperature 100
_diffrn_detector 'Bruker PHOTO 100 area detector'
_diffrn_detector_area_resol_mean 7.9
_diffrn_detector_type 'CCD area detector'
_diffrn_measured_fraction_theta_full 0.999
_diffrn_measured_fraction_theta_max 0.996
_diffrn_measurement_device 'three-circle diffractometer'
_diffrn_measurement_device_type 'Bruker PHOTO 100 area detector'
_diffrn_measurement_method '\w and \f scans'
_diffrn_radiation_monochromator 'mirror optics'
_diffrn_radiation_probe x-ray
_diffrn_radiation_type MoK\a
_diffrn_radiation_wavelength 0.71073
_diffrn_reflns_av_R_equivalents 0.0663
_diffrn_reflns_av_unetI/netI 0.0525
_diffrn_reflns_Laue_measured_fraction_full 0.999
_diffrn_reflns_Laue_measured_fraction_max 0.996
_diffrn_reflns_limit_h_max 10
_diffrn_reflns_limit_h_min -10
_diffrn_reflns_limit_k_max 18
_diffrn_reflns_limit_k_min -18
_diffrn_reflns_limit_l_max 31
_diffrn_reflns_limit_l_min -31
_diffrn_reflns_number 39151
_diffrn_reflns_point_group_measured_fraction_full 0.999
_diffrn_reflns_point_group_measured_fraction_max 0.996
_diffrn_reflns_theta_full 25.242
_diffrn_reflns_theta_max 27.515
_diffrn_reflns_theta_min 2.787
_diffrn_source 'microfocus sealed X-ray tube'
_diffrn_source_type 'Incoatec I\ms'
_diffrn_standards_number 0
_exptl_absorpt_coefficient_mu 0.087
_exptl_absorpt_correction_T_max 0.7456
_exptl_absorpt_correction_T_min 0.6197
_exptl_absorpt_correction_type multi-scan
_exptl_absorpt_process_details
'SADABS-2014/5 (Bruker,2014/5) was used for absorption correction. wR2(int) was 0.1421 before and 0.0616 after correction. The Ratio of minimum to maximum transmission is 0.8311. The \l/2 correction factor is Not present.'
_exptl_crystal_colour colourless
_exptl_crystal_colour_primary colourless
_exptl_crystal_density_diffrn 1.306
_exptl_crystal_description block
_exptl_crystal_F_000 1168
_exptl_crystal_size_max 0.4
_exptl_crystal_size_mid 0.4
_exptl_crystal_size_min 0.35
_refine_diff_density_max 0.346
_refine_diff_density_min -0.230
_refine_diff_density_rms 0.051
_refine_ls_extinction_coef 0.0069(6)
_refine_ls_extinction_expression Fc^*^=kFc[1+0.001xFc^2^\l^3^/sin(2\q)]^-1/4^
_refine_ls_extinction_method 'SHELXL-2014/7 (Sheldrick 2014'
_refine_ls_goodness_of_fit_ref 1.032
_refine_ls_hydrogen_treatment mixed
_refine_ls_matrix_type full
_refine_ls_number_parameters 388
_refine_ls_number_reflns 6496
_refine_ls_number_restraints 0
_refine_ls_restrained_S_all 1.032
_refine_ls_R_factor_all 0.0766
_refine_ls_R_factor_gt 0.0480
_refine_ls_shift/su_max 0.001
_refine_ls_shift/su_mean 0.000
_refine_ls_structure_factor_coef Fsqd
_refine_ls_weighting_details 'w=1/[\s^2^(Fo^2^)+(0.0332P)^2^+1.5702P] where P=(Fo^2^+2Fc^2^)/3'
_refine_ls_weighting_scheme calc
_refine_ls_wR_factor_gt 0.0910
_refine_ls_wR_factor_ref 0.1008
_reflns_Friedel_coverage 0.000
_reflns_number_gt 4847
_reflns_number_total 6496
_reflns_threshold_expression 'I > 2\s(I)'
_cod_data_source_file jo8b03194_si_001.cif
_cod_data_source_block mo_cxy0270_0m
_cod_database_code 4034281
_shelx_shelxl_version_number 2014/7
_shelx_space_group_comment
;
The symmetry employed for this shelxl refinement is uniquely defined
by the following loop, which should always be used as a source of
symmetry information in preference to the above space-group names.
They are only intended as comments.
;
_olex2_refinement_description
;
1. Fixed Uiso
 At 1.2 times of:
  All C(H) groups
 At 1.5 times of:
  All C(H,H,H) groups, All O(H) groups
2.a Ternary CH refined with riding coordinates:
 C5(H5), C23(H23)
2.b Aromatic/amide H refined with riding coordinates:
 C1(H1), C2(H2A), C3(H3), C8(H8), C9(H9), C10(H10), C11(H11), C12(H12),
 C13(H13), C18(H18), C19(H19), C20(H20), C25(H25), C26(H26), C27(H27), C30(H30),
  C31(H31), C34(H34)
2.c Idealised Me refined as rotating group:
 C16(H16A,H16B,H16C), C33(H33A,H33B,H33C)
;
_olex2_submission_special_instructions 'No special instructions were received'

loop_
_space_group_symop_operation_xyz
'x, y, z'
'-x+1/2, y+1/2, -z+1/2'
'-x, -y, -z'
'x-1/2, -y-1/2, z-1/2'

loop_
_atom_site_label
_atom_site_type_symbol
_atom_site_fract_x
_atom_site_fract_y
_atom_site_fract_z
_atom_site_U_iso_or_equiv
_atom_site_adp_type
_atom_site_occupancy
_atom_site_site_symmetry_order
_atom_site_calc_flag
_atom_site_refinement_flags_posn
O1 O 0.78949(14) 0.48801(8) 0.58048(4) 0.0193(3) Uani 1 1 d .
O2 O 0.42431(14) 0.45311(7) 0.58371(4) 0.0146(2) Uani 1 1 d .
H2 H 0.362(2) 0.5000(13) 0.5726(7) 0.022 Uiso 1 1 d R
O3 O 0.52738(13) 0.63423(8) 0.51248(5) 0.0158(2) Uani 1 1 d .
H3A H 0.522(2) 0.6068(13) 0.4806(8) 0.024 Uiso 1 1 d R
O4 O 0.21065(14) 0.59446(7) 0.55607(4) 0.0176(3) Uani 1 1 d .
N1 N 0.73683(16) 0.59963(8) 0.64284(5) 0.0143(3) Uani 1 1 d .
N2 N 0.32571(19) 0.30469(10) 0.68442(6) 0.0260(3) Uani 1 1 d .
N3 N 0.10281(16) 0.68128(9) 0.48135(5) 0.0145(3) Uani 1 1 d .
N4 N 0.73016(19) 0.84316(11) 0.54301(6) 0.0301(4) Uani 1 1 d .
C1 C 0.9538(2) 0.44531(11) 0.80614(7) 0.0185(4) Uani 1 1 d .
H1 H 1.0314 0.4580 0.8371 0.022 Uiso 1 1 calc R
C2 C 1.0096(2) 0.42834(11) 0.75609(7) 0.0184(4) Uani 1 1 d .
H2A H 1.1248 0.4298 0.7534 0.022 Uiso 1 1 calc R
C3 C 0.8945(2) 0.40916(10) 0.70993(6) 0.0160(3) Uani 1 1 d .
H3 H 0.9329 0.3974 0.6764 0.019 Uiso 1 1 calc R
C4 C 0.72208(19) 0.40737(10) 0.71349(6) 0.0134(3) Uani 1 1 d .
C5 C 0.59657(19) 0.38954(10) 0.66186(6) 0.0134(3) Uani 1 1 d .
H5 H 0.6528 0.3502 0.6374 0.016 Uiso 1 1 calc R
C6 C 0.54091(19) 0.47900(10) 0.62955(6) 0.0126(3) Uani 1 1 d .
C7 C 0.48163(19) 0.55113(10) 0.66587(6) 0.0130(3) Uani 1 1 d .
C8 C 0.3371(2) 0.55658(11) 0.69074(6) 0.0156(3) Uani 1 1 d .
H8 H 0.2527 0.5125 0.6840 0.019 Uiso 1 1 calc R
C9 C 0.3201(2) 0.62951(11) 0.72617(6) 0.0181(4) Uani 1 1 d .
H9 H 0.2242 0.6339 0.7438 0.022 Uiso 1 1 calc R
C10 C 0.4451(2) 0.69528(11) 0.73514(6) 0.0189(4) Uani 1 1 d .
H10 H 0.4320 0.7433 0.7591 0.023 Uiso 1 1 calc R
C11 C 0.7824(2) 0.44338(11) 0.81011(7) 0.0183(4) Uani 1 1 d .
H11 H 0.7446 0.4543 0.8438 0.022 Uiso 1 1 calc R
C12 C 0.6671(2) 0.42514(10) 0.76393(6) 0.0158(3) Uani 1 1 d .
H12 H 0.5518 0.4248 0.7667 0.019 Uiso 1 1 calc R
C13 C 0.5905(2) 0.69165(11) 0.70922(6) 0.0177(4) Uani 1 1 d .
H13 H 0.6733 0.7367 0.7150 0.021 Uiso 1 1 calc R
C14 C 0.60618(19) 0.61845(10) 0.67468(6) 0.0132(3) Uani 1 1 d .
C15 C 0.70394(19) 0.52139(10) 0.61275(6) 0.0141(3) Uani 1 1 d .
C16 C 0.8868(2) 0.65525(12) 0.64138(7) 0.0226(4) Uani 1 1 d .
H16A H 0.9617 0.6252 0.6195 0.034 Uiso 1 1 calc GR
H16B H 0.9433 0.6637 0.6782 0.034 Uiso 1 1 calc GR
H16C H 0.8547 0.7137 0.6255 0.034 Uiso 1 1 calc GR
C17 C 0.4445(2) 0.34125(11) 0.67439(6) 0.0166(3) Uani 1 1 d .
C18 C 0.1810(2) 0.83133(11) 0.36481(7) 0.0215(4) Uani 1 1 d .
H18 H 0.1272 0.8603 0.3335 0.026 Uiso 1 1 calc R
C19 C 0.3541(2) 0.84105(11) 0.37837(7) 0.0204(4) Uani 1 1 d .
H19 H 0.4151 0.8756 0.3559 0.024 Uiso 1 1 calc R
C20 C 0.4377(2) 0.79924(11) 0.42556(6) 0.0162(3) Uani 1 1 d .
H20 H 0.5540 0.8058 0.4351 0.019 Uiso 1 1 calc R
C21 C 0.34393(19) 0.74807(10) 0.45774(6) 0.0133(3) Uani 1 1 d .
C22 C 0.39435(19) 0.69747(10) 0.51096(6) 0.0127(3) Uani 1 1 d .
C23 C 0.44879(19) 0.76311(11) 0.56014(6) 0.0144(3) Uani 1 1 d .
H23 H 0.4718 0.7255 0.5934 0.017 Uiso 1 1 calc R
C24 C 0.31869(19) 0.83462(10) 0.57084(6) 0.0147(3) Uani 1 1 d .
C25 C 0.3034(2) 0.91724(11) 0.54245(7) 0.0195(4) Uani 1 1 d .
H25 H 0.3726 0.9293 0.5156 0.023 Uiso 1 1 calc R
C26 C 0.1854(2) 0.98182(12) 0.55390(7) 0.0248(4) Uani 1 1 d .
H26 H 0.1754 1.0369 0.5348 0.030 Uiso 1 1 calc R
C27 C 0.0830(2) 0.96393(12) 0.59374(8) 0.0263(4) Uani 1 1 d .
H27 H 0.0042 1.0072 0.6016 0.032 Uiso 1 1 calc R
C28 C 0.16957(19) 0.73841(10) 0.44316(6) 0.0140(3) Uani 1 1 d .
C29 C 0.22667(19) 0.65049(10) 0.51980(6) 0.0135(3) Uani 1 1 d .
C30 C 0.0975(2) 0.88187(12) 0.62195(7) 0.0242(4) Uani 1 1 d .
H30 H 0.0277 0.8700 0.6486 0.029 Uiso 1 1 calc R
C31 C 0.2150(2) 0.81734(11) 0.61072(6) 0.0180(4) Uani 1 1 d .
H31 H 0.2244 0.7623 0.6300 0.022 Uiso 1 1 calc R
C32 C 0.6089(2) 0.80700(11) 0.55120(7) 0.0183(4) Uani 1 1 d .
C33 C -0.06997(19) 0.64679(12) 0.47451(7) 0.0226(4) Uani 1 1 d .
H33A H -0.0818 0.6026 0.5027 0.034 Uiso 1 1 calc GR
H33B H -0.0951 0.6184 0.4390 0.034 Uiso 1 1 calc GR
H33C H -0.1469 0.6966 0.4773 0.034 Uiso 1 1 calc GR
C34 C 0.0848(2) 0.77932(11) 0.39677(6) 0.0184(4) Uani 1 1 d .
H34 H -0.0314 0.7725 0.3872 0.022 Uiso 1 1 calc R

loop_
_atom_site_aniso_label
_atom_site_aniso_U_11
_atom_site_aniso_U_22
_atom_site_aniso_U_33
_atom_site_aniso_U_23
_atom_site_aniso_U_13
_atom_site_aniso_U_12
O1 0.0198(6) 0.0197(6) 0.0200(6) 0.0020(5) 0.0087(5) 0.0029(5)
O2 0.0160(6) 0.0125(5) 0.0145(6) -0.0015(4) -0.0011(4) 0.0016(4)
O3 0.0146(6) 0.0175(6) 0.0148(6) -0.0018(5) 0.0007(5) 0.0051(5)
O4 0.0191(6) 0.0164(6) 0.0183(6) 0.0032(5) 0.0060(5) 0.0009(5)
N1 0.0130(7) 0.0131(6) 0.0167(7) 0.0023(5) 0.0020(5) -0.0018(5)
N2 0.0258(8) 0.0230(8) 0.0303(8) 0.0016(7) 0.0074(7) -0.0061(7)
N3 0.0117(6) 0.0150(7) 0.0166(7) -0.0010(5) 0.0009(5) 0.0011(5)
N4 0.0210(8) 0.0358(9) 0.0325(9) -0.0039(7) -0.0005(7) -0.0062(7)
C1 0.0226(9) 0.0143(8) 0.0169(8) 0.0017(6) -0.0034(7) 0.0010(7)
C2 0.0149(8) 0.0161(8) 0.0239(9) 0.0043(7) 0.0017(7) 0.0006(7)
C3 0.0207(8) 0.0131(8) 0.0151(8) 0.0029(6) 0.0053(7) 0.0016(6)
C4 0.0169(8) 0.0076(7) 0.0155(8) 0.0025(6) 0.0020(6) 0.0004(6)
C5 0.0160(8) 0.0098(7) 0.0150(8) 0.0002(6) 0.0044(6) 0.0006(6)
C6 0.0141(8) 0.0116(7) 0.0120(7) -0.0002(6) 0.0010(6) -0.0008(6)
C7 0.0156(8) 0.0112(7) 0.0115(7) 0.0018(6) -0.0002(6) 0.0019(6)
C8 0.0158(8) 0.0145(8) 0.0164(8) 0.0006(6) 0.0025(6) -0.0003(6)
C9 0.0176(8) 0.0201(8) 0.0170(8) 0.0015(7) 0.0038(7) 0.0061(7)
C10 0.0266(9) 0.0141(8) 0.0150(8) -0.0028(6) -0.0012(7) 0.0052(7)
C11 0.0257(9) 0.0146(8) 0.0150(8) 0.0002(6) 0.0048(7) 0.0031(7)
C12 0.0166(8) 0.0131(8) 0.0181(8) 0.0014(6) 0.0042(7) 0.0024(6)
C13 0.0225(9) 0.0109(7) 0.0181(8) 0.0004(6) -0.0032(7) -0.0026(7)
C14 0.0140(8) 0.0119(7) 0.0128(8) 0.0044(6) -0.0012(6) 0.0018(6)
C15 0.0151(8) 0.0131(7) 0.0138(8) 0.0042(6) 0.0008(6) 0.0024(6)
C16 0.0158(8) 0.0219(9) 0.0296(10) 0.0026(7) 0.0012(7) -0.0055(7)
C17 0.0224(9) 0.0114(7) 0.0157(8) -0.0009(6) 0.0012(7) -0.0001(7)
C18 0.0342(10) 0.0135(8) 0.0149(8) -0.0005(6) -0.0038(7) 0.0066(7)
C19 0.0338(10) 0.0131(8) 0.0150(8) 0.0004(7) 0.0060(7) -0.0015(7)
C20 0.0191(8) 0.0146(8) 0.0151(8) -0.0022(6) 0.0021(7) -0.0014(6)
C21 0.0159(8) 0.0113(7) 0.0119(7) -0.0026(6) -0.0003(6) 0.0013(6)
C22 0.0108(7) 0.0134(7) 0.0141(8) -0.0005(6) 0.0019(6) 0.0015(6)
C23 0.0143(8) 0.0160(8) 0.0124(7) 0.0007(6) -0.0007(6) 0.0008(6)
C24 0.0156(8) 0.0142(8) 0.0132(8) -0.0036(6) -0.0024(6) -0.0013(6)
C25 0.0234(9) 0.0175(8) 0.0174(8) -0.0004(7) 0.0018(7) -0.0013(7)
C26 0.0281(10) 0.0148(8) 0.0301(10) -0.0003(7) -0.0015(8) 0.0027(7)
C27 0.0197(9) 0.0212(9) 0.0381(11) -0.0091(8) 0.0041(8) 0.0042(7)
C28 0.0180(8) 0.0113(7) 0.0128(8) -0.0029(6) 0.0023(6) 0.0023(6)
C29 0.0160(8) 0.0112(7) 0.0136(8) -0.0039(6) 0.0034(6) 0.0022(6)
C30 0.0210(9) 0.0246(9) 0.0285(10) -0.0083(8) 0.0090(7) -0.0040(7)
C31 0.0200(9) 0.0173(8) 0.0161(8) -0.0024(6) 0.0005(7) -0.0038(7)
C32 0.0162(9) 0.0207(9) 0.0168(8) -0.0040(7) -0.0023(7) 0.0013(7)
C33 0.0125(8) 0.0259(9) 0.0289(10) -0.0007(8) 0.0011(7) -0.0017(7)
C34 0.0187(8) 0.0170(8) 0.0179(8) -0.0027(7) -0.0030(7) 0.0045(7)

loop_
_atom_type_symbol
_atom_type_description
_atom_type_scat_dispersion_real
_atom_type_scat_dispersion_imag
_atom_type_scat_source
C C 0.0033 0.0016 'International Tables Vol C Tables 4.2.6.8 and 6.1.1.4'
H H 0.0000 0.0000 'International Tables Vol C Tables 4.2.6.8 and 6.1.1.4'
N N 0.0061 0.0033 'International Tables Vol C Tables 4.2.6.8 and 6.1.1.4'
O O 0.0106 0.0060 'International Tables Vol C Tables 4.2.6.8 and 6.1.1.4'

loop_
_geom_angle_atom_site_label_1
_geom_angle_atom_site_label_2
_geom_angle_atom_site_label_3
_geom_angle
C6 O2 H2 109.0(12)
C22 O3 H3A 109.4(12)
C14 N1 C16 125.24(13)
C15 N1 C14 111.06(12)
C15 N1 C16 123.70(13)
C28 N3 C33 124.35(13)
C29 N3 C28 110.81(12)
C29 N3 C33 123.93(14)
C2 C1 H1 120.1
C2 C1 C11 119.79(15)
C11 C1 H1 120.1
C1 C2 H2A 119.9
C1 C2 C3 120.29(15)
C3 C2 H2A 119.9
C2 C3 H3 119.8
C2 C3 C4 120.30(15)
C4 C3 H3 119.8
C3 C4 C5 119.69(14)
C3 C4 C12 119.03(14)
C12 C4 C5 121.25(14)
C4 C5 H5 107.7
C4 C5 C6 112.77(12)
C6 C5 H5 107.7
C17 C5 C4 112.09(13)
C17 C5 H5 107.7
C17 C5 C6 108.76(12)
O2 C6 C5 106.92(12)
O2 C6 C7 115.82(12)
O2 C6 C15 112.57(12)
C7 C6 C5 112.30(12)
C7 C6 C15 102.70(12)
C15 C6 C5 106.20(12)
C8 C7 C6 130.85(14)
C8 C7 C14 120.78(14)
C14 C7 C6 108.32(13)
C7 C8 H8 120.7
C7 C8 C9 118.54(15)
C9 C8 H8 120.7
C8 C9 H9 119.9
C10 C9 C8 120.24(15)
C10 C9 H9 119.9
C9 C10 H10 119.1
C9 C10 C13 121.78(15)
C13 C10 H10 119.1
C1 C11 H11 120.0
C1 C11 C12 120.04(15)
C12 C11 H11 120.0
C4 C12 H12 119.7
C11 C12 C4 120.54(15)
C11 C12 H12 119.7
C10 C13 H13 121.4
C14 C13 C10 117.24(15)
C14 C13 H13 121.4
C7 C14 N1 109.90(13)
C13 C14 N1 128.70(14)
C13 C14 C7 121.39(15)
O1 C15 N1 127.15(15)
O1 C15 C6 125.36(14)
N1 C15 C6 107.41(12)
N1 C16 H16A 109.5
N1 C16 H16B 109.5
N1 C16 H16C 109.5
H16A C16 H16B 109.5
H16A C16 H16C 109.5
H16B C16 H16C 109.5
N2 C17 C5 179.16(18)
C19 C18 H18 119.1
C19 C18 C34 121.86(15)
C34 C18 H18 119.1
C18 C19 H19 119.9
C18 C19 C20 120.28(16)
C20 C19 H19 119.9
C19 C20 H20 120.8
C21 C20 C19 118.46(15)
C21 C20 H20 120.8
C20 C21 C22 131.29(14)
C20 C21 C28 120.46(14)
C28 C21 C22 108.24(13)
O3 C22 C21 117.34(12)
O3 C22 C23 104.74(12)
O3 C22 C29 111.64(12)
C21 C22 C23 112.45(12)
C21 C22 C29 101.80(12)
C29 C22 C23 108.81(12)
C22 C23 H23 107.4
C24 C23 C22 115.58(12)
C24 C23 H23 107.4
C32 C23 C22 108.12(12)
C32 C23 H23 107.4
C32 C23 C24 110.59(13)
C25 C24 C23 121.82(14)
C31 C24 C23 118.81(14)
C31 C24 C25 119.36(15)
C24 C25 H25 119.8
C26 C25 C24 120.41(16)
C26 C25 H25 119.8
C25 C26 H26 120.1
C27 C26 C25 119.72(16)
C27 C26 H26 120.1
C26 C27 H27 120.0
C26 C27 C30 120.09(16)
C30 C27 H27 120.0
C21 C28 N3 109.98(13)
C34 C28 N3 128.11(14)
C34 C28 C21 121.90(15)
O4 C29 N3 126.25(14)
O4 C29 C22 125.07(14)
N3 C29 C22 108.68(13)
C27 C30 H30 119.8
C27 C30 C31 120.40(16)
C31 C30 H30 119.8
C24 C31 H31 120.0
C30 C31 C24 120.02(16)
C30 C31 H31 120.0
N4 C32 C23 177.61(18)
N3 C33 H33A 109.5
N3 C33 H33B 109.5
N3 C33 H33C 109.5
H33A C33 H33B 109.5
H33A C33 H33C 109.5
H33B C33 H33C 109.5
C18 C34 H34 121.5
C28 C34 C18 117.05(15)
C28 C34 H34 121.5

loop_
_geom_bond_atom_site_label_1
_geom_bond_atom_site_label_2
_geom_bond_distance
O1 C15 1.2139(18)
O2 H2 0.868(19)
O2 C6 1.4102(18)
O3 H3A 0.873(19)
O3 C22 1.4037(18)
O4 C29 1.2278(18)
N1 C14 1.410(2)
N1 C15 1.367(2)
N1 C16 1.451(2)
N2 C17 1.142(2)
N3 C28 1.411(2)
N3 C29 1.348(2)
N3 C33 1.455(2)
N4 C32 1.143(2)
C1 H1 0.9300
C1 C2 1.382(2)
C1 C11 1.384(2)
C2 H2A 0.9300
C2 C3 1.386(2)
C3 H3 0.9300
C3 C4 1.389(2)
C4 C5 1.527(2)
C4 C12 1.391(2)
C5 H5 0.9800
C5 C6 1.562(2)
C5 C17 1.471(2)
C6 C7 1.497(2)
C6 C15 1.545(2)
C7 C8 1.376(2)
C7 C14 1.394(2)
C8 H8 0.9300
C8 C9 1.393(2)
C9 H9 0.9300
C9 C10 1.381(2)
C10 H10 0.9300
C10 C13 1.396(2)
C11 H11 0.9300
C11 C12 1.385(2)
C12 H12 0.9300
C13 H13 0.9300
C13 C14 1.381(2)
C16 H16A 0.9600
C16 H16B 0.9600
C16 H16C 0.9600
C18 H18 0.9300
C18 C19 1.383(2)
C18 C34 1.393(2)
C19 H19 0.9300
C19 C20 1.396(2)
C20 H20 0.9300
C20 C21 1.378(2)
C21 C22 1.506(2)
C21 C28 1.395(2)
C22 C23 1.556(2)
C22 C29 1.544(2)
C23 H23 0.9800
C23 C24 1.520(2)
C23 C32 1.471(2)
C24 C25 1.391(2)
C24 C31 1.385(2)
C25 H25 0.9300
C25 C26 1.388(2)
C26 H26 0.9300
C26 C27 1.379(3)
C27 H27 0.9300
C27 C30 1.382(3)
C28 C34 1.378(2)
C30 H30 0.9300
C30 C31 1.383(2)
C31 H31 0.9300
C33 H33A 0.9600
C33 H33B 0.9600
C33 H33C 0.9600
C34 H34 0.9300

loop_
_geom_torsion_atom_site_label_1
_geom_torsion_atom_site_label_2
_geom_torsion_atom_site_label_3
_geom_torsion_atom_site_label_4
_geom_torsion
O2 C6 C7 C8 52.1(2)
O2 C6 C7 C14 -130.55(13)
O2 C6 C15 O1 -50.3(2)
O2 C6 C15 N1 132.69(13)
O3 C22 C23 C24 -175.19(12)
O3 C22 C23 C32 60.28(15)
O3 C22 C29 O4 47.0(2)
O3 C22 C29 N3 -133.01(13)
N3 C28 C34 C18 -178.53(14)
C1 C2 C3 C4 0.4(2)
C1 C11 C12 C4 0.9(2)
C2 C1 C11 C12 -0.5(2)
C2 C3 C4 C5 177.81(14)
C2 C3 C4 C12 0.0(2)
C3 C4 C5 C6 -88.35(17)
C3 C4 C5 C17 148.50(14)
C3 C4 C12 C11 -0.7(2)
C4 C5 C6 O2 -179.18(12)
C4 C5 C6 C7 -51.09(17)
C4 C5 C6 C15 60.42(15)
C5 C4 C12 C11 -178.42(14)
C5 C6 C7 C8 -71.1(2)
C5 C6 C7 C14 106.22(14)
C5 C6 C15 O1 66.36(18)
C5 C6 C15 N1 -110.63(13)
C6 C7 C8 C9 175.28(15)
C6 C7 C14 N1 5.05(16)
C6 C7 C14 C13 -176.49(14)
C7 C6 C15 O1 -175.57(14)
C7 C6 C15 N1 7.44(15)
C7 C8 C9 C10 1.0(2)
C8 C7 C14 N1 -177.29(13)
C8 C7 C14 C13 1.2(2)
C8 C9 C10 C13 0.4(2)
C9 C10 C13 C14 -1.1(2)
C10 C13 C14 N1 178.41(14)
C10 C13 C14 C7 0.3(2)
C11 C1 C2 C3 -0.2(2)
C12 C4 C5 C6 89.37(17)
C12 C4 C5 C17 -33.8(2)
C14 N1 C15 O1 178.21(15)
C14 N1 C15 C6 -4.86(16)
C14 C7 C8 C9 -1.8(2)
C15 N1 C14 C7 0.00(17)
C15 N1 C14 C13 -178.31(15)
C15 C6 C7 C8 175.21(15)
C15 C6 C7 C14 -7.45(15)
C16 N1 C14 C7 179.67(14)
C16 N1 C14 C13 1.4(2)
C16 N1 C15 O1 -1.5(2)
C16 N1 C15 C6 175.45(13)
C17 C5 C6 O2 -54.19(15)
C17 C5 C6 C7 73.90(16)
C17 C5 C6 C15 -174.60(12)
C18 C19 C20 C21 0.4(2)
C19 C18 C34 C28 0.7(2)
C19 C20 C21 C22 -178.11(15)
C19 C20 C21 C28 0.1(2)
C20 C21 C22 O3 -53.6(2)
C20 C21 C22 C23 68.0(2)
C20 C21 C22 C29 -175.71(16)
C20 C21 C28 N3 178.38(13)
C20 C21 C28 C34 -0.3(2)
C21 C22 C23 C24 56.30(17)
C21 C22 C23 C32 -68.23(16)
C21 C22 C29 O4 173.00(14)
C21 C22 C29 N3 -7.01(15)
C21 C28 C34 C18 -0.1(2)
C22 C21 C28 N3 -3.00(17)
C22 C21 C28 C34 178.35(14)
C22 C23 C24 C25 -84.30(18)
C22 C23 C24 C31 96.91(17)
C23 C22 C29 O4 -68.10(18)
C23 C22 C29 N3 111.89(13)
C23 C24 C25 C26 -178.80(15)
C23 C24 C31 C30 178.91(14)
C24 C25 C26 C27 0.1(3)
C25 C24 C31 C30 0.1(2)
C25 C26 C27 C30 -0.3(3)
C26 C27 C30 C31 0.4(3)
C27 C30 C31 C24 -0.3(3)
C28 N3 C29 O4 -174.33(14)
C28 N3 C29 C22 5.68(16)
C28 C21 C22 O3 128.02(14)
C28 C21 C22 C23 -110.40(14)
C28 C21 C22 C29 5.87(15)
C29 N3 C28 C21 -1.79(17)
C29 N3 C28 C34 176.76(15)
C29 C22 C23 C24 -55.69(17)
C29 C22 C23 C32 179.78(12)
C31 C24 C25 C26 0.0(2)
C32 C23 C24 C25 38.9(2)
C32 C23 C24 C31 -139.85(14)
C33 N3 C28 C21 -171.26(14)
C33 N3 C28 C34 7.3(2)
C33 N3 C29 O4 -4.8(2)
C33 N3 C29 C22 175.21(13)
C34 C18 C19 C20 -0.8(2)
